data_1550918
loop_
_publ_author_name
'Dehnen, Stefanie Susanne'
'Peters, Bertram'
'Santner, Silke'
'Donsbach, Carsten'
'Smarsly, Bernd'
'Voepel, Pascal'

_publ_section_title
;
 Ionic liquid cations as methylation agent for extremely weak chalcogenido
 metalate nucleophiles
;
_journal_name_full 'Chemical Science'
_journal_paper_doi 10.1039/C9SC01358J
_journal_year 2019
_chemical_formula_moiety '1(O4 S20 Sn10)'
_chemical_formula_sum 'O4 S20 Sn10'
_chemical_formula_weight 1892.10
_space_group_crystal_system cubic
_space_group_IT_number 227
_space_group_name_Hall '-F 4vw 2vw 3'
_space_group_name_H-M_alt 'F d -3 m'
_symmetry_space_group_name_Hall '-F 4vw 2vw 3'
_symmetry_space_group_name_H-M 'F d -3 m :2'
_audit_creation_date 2019-02-21
_audit_creation_method
;
Olex2 1.2
(compiled 2018.05.29 svn.r3508 for OlexSys, GUI svn.r5506)
;
_audit_update_record
;
2019-03-13 deposited with the CCDC.    2019-04-22 downloaded from the CCDC.
;
_cell_angle_alpha 90
_cell_angle_beta 90
_cell_angle_gamma 90
_cell_formula_units_Z 136
_cell_length_a 73.6160(17)
_cell_length_b 73.6160(17)
_cell_length_c 73.6160(17)
_cell_measurement_reflns_used 1748
_cell_measurement_temperature 100(2)
_cell_measurement_theta_max 36.395
_cell_measurement_theta_min 11.625
_cell_volume 398948(16)
_computing_molecular_graphics 'Olex2 (Dolomanov et al., 2009)'
_computing_publication_material 'Olex2 (Dolomanov et al., 2009)'
_computing_structure_refinement 'ShelXL (Sheldrick, 2015)'
_diffrn_ambient_temperature 100.0
_diffrn_measured_fraction_theta_full 0.989
_diffrn_measured_fraction_theta_max 0.989
_diffrn_measurement_device_type 'Stoe StadiVari'
_diffrn_radiation_type CuK\a
_diffrn_radiation_wavelength 1.54186
_diffrn_reflns_av_R_equivalents 0.1740
_diffrn_reflns_av_unetI/netI 0.1508
_diffrn_reflns_Laue_measured_fraction_full 0.989
_diffrn_reflns_Laue_measured_fraction_max 0.989
_diffrn_reflns_limit_h_max 77
_diffrn_reflns_limit_h_min -74
_diffrn_reflns_limit_k_max 75
_diffrn_reflns_limit_k_min -46
_diffrn_reflns_limit_l_max 64
_diffrn_reflns_limit_l_min -86
_diffrn_reflns_number 171427
_diffrn_reflns_point_group_measured_fraction_full 0.989
_diffrn_reflns_point_group_measured_fraction_max 0.989
_diffrn_reflns_theta_full 64.986
_diffrn_reflns_theta_max 64.986
_diffrn_reflns_theta_min 7.612
_exptl_absorpt_coefficient_mu 19.998
_exptl_absorpt_correction_T_max 0.0163
_exptl_absorpt_correction_T_min 0.0013
_exptl_absorpt_correction_type sphere
_exptl_crystal_colour colourless
_exptl_crystal_colour_primary colourless
_exptl_crystal_density_diffrn 1.071
_exptl_crystal_description octahedral
_exptl_crystal_F_000 115872
_exptl_crystal_size_max 0.174
_exptl_crystal_size_mid 0.137
_exptl_crystal_size_min 0.116
_exptl_crystal_size_rad 0.086
_refine_diff_density_max 0.491
_refine_diff_density_min -0.470
_refine_diff_density_rms 0.048
_refine_ls_extinction_method none
_refine_ls_goodness_of_fit_ref 0.643
_refine_ls_hydrogen_treatment undef
_refine_ls_matrix_type full
_refine_ls_number_parameters 261
_refine_ls_number_reflns 15027
_refine_ls_number_restraints 0
_refine_ls_restrained_S_all 0.643
_refine_ls_R_factor_all 0.0942
_refine_ls_R_factor_gt 0.0353
_refine_ls_shift/su_max 0.003
_refine_ls_shift/su_mean 0.000
_refine_ls_structure_factor_coef Fsqd
_refine_ls_weighting_details 'w=1/[\s^2^(Fo^2^)+(0.0178P)^2^+0.0092P] where P=(Fo^2^+2Fc^2^)/3'
_refine_ls_weighting_scheme calc
_refine_ls_wR_factor_gt 0.0582
_refine_ls_wR_factor_ref 0.0609
_reflns_Friedel_coverage 0.000
_reflns_number_gt 4134
_reflns_number_total 15027
_reflns_threshold_expression 'I > 2\s(I)'
_cod_data_source_file c9sc01358j2.cif
_cod_data_source_block bp079e
_cod_original_cell_volume 398948(28)
_cod_database_code 1550918
_shelx_shelxl_version_number 2016/6
_shelx_space_group_comment
;
The symmetry employed for this shelxl refinement is uniquely defined
by the following loop, which should always be used as a source of
symmetry information in preference to the above space-group names.
They are only intended as comments.
;
_shelx_estimated_absorpt_t_max 0.205
_shelx_estimated_absorpt_t_min 0.129
_olex2_refinement_description
;
1. Uiso/Uaniso restraints and constraints
Uanis(S3A) = Uanis(S4A)
;
_olex2_submission_special_instructions 'No special instructions were received'

loop_
_space_group_symop_operation_xyz
'x, y, z'
'-x+3/4, -y+1/4, z+1/2'
'-x+1/4, y+1/2, -z+3/4'
'x+1/2, -y+3/4, -z+1/4'
'z, x, y'
'z+1/2, -x+3/4, -y+1/4'
'-z+3/4, -x+1/4, y+1/2'
'-z+1/4, x+1/2, -y+3/4'
'y, z, x'
'-y+1/4, z+1/2, -x+3/4'
'y+1/2, -z+3/4, -x+1/4'
'-y+3/4, -z+1/4, x+1/2'
'y+3/4, x+1/4, -z+1/2'
'-y, -x, -z'
'y+1/4, -x+1/2, z+3/4'
'-y+1/2, x+3/4, z+1/4'
'x+3/4, z+1/4, -y+1/2'
'-x+1/2, z+3/4, y+1/4'
'-x, -z, -y'
'x+1/4, -z+1/2, y+3/4'
'z+3/4, y+1/4, -x+1/2'
'z+1/4, -y+1/2, x+3/4'
'-z+1/2, y+3/4, x+1/4'
'-z, -y, -x'
'x, y+1/2, z+1/2'
'-x+3/4, -y+3/4, z+1'
'-x+1/4, y+1, -z+5/4'
'x+1/2, -y+5/4, -z+3/4'
'z, x+1/2, y+1/2'
'z+1/2, -x+5/4, -y+3/4'
'-z+3/4, -x+3/4, y+1'
'-z+1/4, x+1, -y+5/4'
'y, z+1/2, x+1/2'
'-y+1/4, z+1, -x+5/4'
'y+1/2, -z+5/4, -x+3/4'
'-y+3/4, -z+3/4, x+1'
'y+3/4, x+3/4, -z+1'
'-y, -x+1/2, -z+1/2'
'y+1/4, -x+1, z+5/4'
'-y+1/2, x+5/4, z+3/4'
'x+3/4, z+3/4, -y+1'
'-x+1/2, z+5/4, y+3/4'
'-x, -z+1/2, -y+1/2'
'x+1/4, -z+1, y+5/4'
'z+3/4, y+3/4, -x+1'
'z+1/4, -y+1, x+5/4'
'-z+1/2, y+5/4, x+3/4'
'-z, -y+1/2, -x+1/2'
'x+1/2, y, z+1/2'
'-x+5/4, -y+1/4, z+1'
'-x+3/4, y+1/2, -z+5/4'
'x+1, -y+3/4, -z+3/4'
'z+1/2, x, y+1/2'
'z+1, -x+3/4, -y+3/4'
'-z+5/4, -x+1/4, y+1'
'-z+3/4, x+1/2, -y+5/4'
'y+1/2, z, x+1/2'
'-y+3/4, z+1/2, -x+5/4'
'y+1, -z+3/4, -x+3/4'
'-y+5/4, -z+1/4, x+1'
'y+5/4, x+1/4, -z+1'
'-y+1/2, -x, -z+1/2'
'y+3/4, -x+1/2, z+5/4'
'-y+1, x+3/4, z+3/4'
'x+5/4, z+1/4, -y+1'
'-x+1, z+3/4, y+3/4'
'-x+1/2, -z, -y+1/2'
'x+3/4, -z+1/2, y+5/4'
'z+5/4, y+1/4, -x+1'
'z+3/4, -y+1/2, x+5/4'
'-z+1, y+3/4, x+3/4'
'-z+1/2, -y, -x+1/2'
'x+1/2, y+1/2, z'
'-x+5/4, -y+3/4, z+1/2'
'-x+3/4, y+1, -z+3/4'
'x+1, -y+5/4, -z+1/4'
'z+1/2, x+1/2, y'
'z+1, -x+5/4, -y+1/4'
'-z+5/4, -x+3/4, y+1/2'
'-z+3/4, x+1, -y+3/4'
'y+1/2, z+1/2, x'
'-y+3/4, z+1, -x+3/4'
'y+1, -z+5/4, -x+1/4'
'-y+5/4, -z+3/4, x+1/2'
'y+5/4, x+3/4, -z+1/2'
'-y+1/2, -x+1/2, -z'
'y+3/4, -x+1, z+3/4'
'-y+1, x+5/4, z+1/4'
'x+5/4, z+3/4, -y+1/2'
'-x+1, z+5/4, y+1/4'
'-x+1/2, -z+1/2, -y'
'x+3/4, -z+1, y+3/4'
'z+5/4, y+3/4, -x+1/2'
'z+3/4, -y+1, x+3/4'
'-z+1, y+5/4, x+1/4'
'-z+1/2, -y+1/2, -x'
'-x, -y, -z'
'x-3/4, y-1/4, -z-1/2'
'x-1/4, -y-1/2, z-3/4'
'-x-1/2, y-3/4, z-1/4'
'-z, -x, -y'
'-z-1/2, x-3/4, y-1/4'
'z-3/4, x-1/4, -y-1/2'
'z-1/4, -x-1/2, y-3/4'
'-y, -z, -x'
'y-1/4, -z-1/2, x-3/4'
'-y-1/2, z-3/4, x-1/4'
'y-3/4, z-1/4, -x-1/2'
'-y-3/4, -x-1/4, z-1/2'
'y, x, z'
'-y-1/4, x-1/2, -z-3/4'
'y-1/2, -x-3/4, -z-1/4'
'-x-3/4, -z-1/4, y-1/2'
'x-1/2, -z-3/4, -y-1/4'
'x, z, y'
'-x-1/4, z-1/2, -y-3/4'
'-z-3/4, -y-1/4, x-1/2'
'-z-1/4, y-1/2, -x-3/4'
'z-1/2, -y-3/4, -x-1/4'
'z, y, x'
'-x, -y+1/2, -z+1/2'
'x-3/4, y+1/4, -z'
'x-1/4, -y, z-1/4'
'-x-1/2, y-1/4, z+1/4'
'-z, -x+1/2, -y+1/2'
'-z-1/2, x-1/4, y+1/4'
'z-3/4, x+1/4, -y'
'z-1/4, -x, y-1/4'
'-y, -z+1/2, -x+1/2'
'y-1/4, -z, x-1/4'
'-y-1/2, z-1/4, x+1/4'
'y-3/4, z+1/4, -x'
'-y-3/4, -x+1/4, z'
'y, x+1/2, z+1/2'
'-y-1/4, x, -z-1/4'
'y-1/2, -x-1/4, -z+1/4'
'-x-3/4, -z+1/4, y'
'x-1/2, -z-1/4, -y+1/4'
'x, z+1/2, y+1/2'
'-x-1/4, z, -y-1/4'
'-z-3/4, -y+1/4, x'
'-z-1/4, y, -x-1/4'
'z-1/2, -y-1/4, -x+1/4'
'z, y+1/2, x+1/2'
'-x+1/2, -y, -z+1/2'
'x-1/4, y-1/4, -z'
'x+1/4, -y-1/2, z-1/4'
'-x, y-3/4, z+1/4'
'-z+1/2, -x, -y+1/2'
'-z, x-3/4, y+1/4'
'z-1/4, x-1/4, -y'
'z+1/4, -x-1/2, y-1/4'
'-y+1/2, -z, -x+1/2'
'y+1/4, -z-1/2, x-1/4'
'-y, z-3/4, x+1/4'
'y-1/4, z-1/4, -x'
'-y-1/4, -x-1/4, z'
'y+1/2, x, z+1/2'
'-y+1/4, x-1/2, -z-1/4'
'y, -x-3/4, -z+1/4'
'-x-1/4, -z-1/4, y'
'x, -z-3/4, -y+1/4'
'x+1/2, z, y+1/2'
'-x+1/4, z-1/2, -y-1/4'
'-z-1/4, -y-1/4, x'
'-z+1/4, y-1/2, -x-1/4'
'z, -y-3/4, -x+1/4'
'z+1/2, y, x+1/2'
'-x+1/2, -y+1/2, -z'
'x-1/4, y+1/4, -z-1/2'
'x+1/4, -y, z-3/4'
'-x, y-1/4, z-1/4'
'-z+1/2, -x+1/2, -y'
'-z, x-1/4, y-1/4'
'z-1/4, x+1/4, -y-1/2'
'z+1/4, -x, y-3/4'
'-y+1/2, -z+1/2, -x'
'y+1/4, -z, x-3/4'
'-y, z-1/4, x-1/4'
'y-1/4, z+1/4, -x-1/2'
'-y-1/4, -x+1/4, z-1/2'
'y+1/2, x+1/2, z'
'-y+1/4, x, -z-3/4'
'y, -x-1/4, -z-1/4'
'-x-1/4, -z+1/4, y-1/2'
'x, -z-1/4, -y-1/4'
'x+1/2, z+1/2, y'
'-x+1/4, z, -y-3/4'
'-z-1/4, -y+1/4, x-1/2'
'-z+1/4, y, -x-3/4'
'z, -y-1/4, -x-1/4'
'z+1/2, y+1/2, x'

loop_
_atom_site_label
_atom_site_type_symbol
_atom_site_fract_x
_atom_site_fract_y
_atom_site_fract_z
_atom_site_U_iso_or_equiv
_atom_site_adp_type
_atom_site_occupancy
_atom_site_site_symmetry_order
_atom_site_calc_flag
_atom_site_refinement_flags_posn
_atom_site_refinement_flags_adp
_atom_site_refinement_flags_occupancy
Sn6 Sn 0.41739(2) 0.65772(2) 0.41739(2) 0.1051(2) Uani 1 2 d S T P
Sn5A Sn 0.47903(2) 0.80526(2) 0.44474(2) 0.1088(2) Uani 1 2 d S T P
Sn2 Sn 0.46271(2) 0.64455(2) 0.42847(2) 0.11228(19) Uani 1 1 d . . .
Sn7 Sn 0.43511(2) 0.61582(2) 0.40082(2) 0.11416(19) Uani 1 1 d . . .
Sn2A Sn 0.49046(2) 0.75954(2) 0.45616(2) 0.1137(3) Uani 1 2 d S T P
Sn2B Sn 0.375000 0.84070(2) 0.375000 0.1169(4) Uani 1 4 d S T P
Sn5 Sn 0.44623(2) 0.60255(2) 0.44623(2) 0.1252(3) Uani 1 2 d S T P
Sn1A Sn 0.47894(2) 0.77106(2) 0.41101(2) 0.1262(3) Uani 1 2 d S T P
Sn1B Sn 0.40889(2) 0.84111(2) 0.34111(2) 0.1314(5) Uani 1 6 d S T P
Sn3 Sn 0.45120(2) 0.65776(2) 0.38369(2) 0.1322(2) Uani 1 1 d . . .
Sn3A Sn 0.50154(2) 0.74846(2) 0.50154(2) 0.1355(5) Uani 1 6 d S T P
Sn1 Sn 0.47336(2) 0.63145(2) 0.47336(2) 0.1366(3) Uani 1 2 d S T P
Sn10 Sn 0.41849(2) 0.57453(2) 0.41849(2) 0.1482(3) Uani 1 2 d S T P
S6B S 0.39891(4) 0.85109(4) 0.39891(4) 0.1116(16) Uani 1 6 d S T P
S5 S 0.44099(3) 0.66948(4) 0.44099(3) 0.1157(10) Uani 1 2 d S T P
S16 S 0.40249(3) 0.62970(4) 0.40249(3) 0.1132(9) Uani 1 2 d S T P
S7A S 0.44748(3) 0.76352(3) 0.41227(2) 0.1167(7) Uani 1 1 d . . .
S5A S 0.45953(3) 0.74230(4) 0.45953(3) 0.1173(10) Uani 1 2 d S T P
S9 S 0.42533(3) 0.67595(3) 0.39066(3) 0.1235(7) Uani 1 1 d . . .
S15A S 0.44358(3) 0.80642(3) 0.44358(3) 0.1084(16) Uani 1 6 d S T P
S2A S 0.49940(3) 0.75060(3) 0.42521(4) 0.1211(10) Uani 1 2 d S T P
S6 S 0.46589(3) 0.61109(3) 0.41791(3) 0.1257(7) Uani 1 1 d . . .
S3A S 0.51118(3) 0.73882(3) 0.47164(4) 0.1407(10) Uani 1 2 d S T P
S10 S 0.44544(3) 0.62805(3) 0.37151(3) 0.1314(7) Uani 1 1 d . . .
S3 S 0.47709(3) 0.66096(3) 0.40344(3) 0.1386(8) Uani 1 1 d . . .
S2 S 0.48865(3) 0.64752(3) 0.44920(3) 0.1361(8) Uani 1 1 d . . .
S14 S 0.42853(3) 0.58521(3) 0.38931(3) 0.1410(8) Uani 1 1 d . . .
S2B S 0.39216(3) 0.81826(4) 0.35784(3) 0.1428(12) Uani 1 2 d S T P
S8 S 0.46954(3) 0.59935(4) 0.46954(3) 0.1537(12) Uani 1 2 d S T P
S13 S 0.44153(3) 0.57007(4) 0.44153(3) 0.1659(14) Uani 1 2 d S T P
S1A S 0.48541(4) 0.76459(4) 0.37893(4) 0.1988(16) Uani 1 2 d S T P
S1B S 0.42813(4) 0.82187(4) 0.32187(4) 0.187(3) Uani 1 6 d S T P
S4A S 0.52089(4) 0.72911(4) 0.52089(4) 0.1407(10) Uani 1 6 d S T P
S4 S 0.46150(4) 0.67371(4) 0.35616(3) 0.2220(14) Uani 1 1 d . . .
S1 S 0.49668(3) 0.63225(5) 0.49668(3) 0.245(2) Uani 1 2 d S T P
S20 S 0.41074(4) 0.54315(5) 0.41074(4) 0.265(2) Uani 1 2 d S T P
O2 O 0.44020(5) 0.64183(5) 0.41124(5) 0.0948(13) Uani 1 1 d . . .
O1 O 0.44974(5) 0.63082(7) 0.44974(5) 0.102(2) Uani 1 2 d S T P
O4 O 0.42577(5) 0.60569(7) 0.42577(5) 0.102(2) Uani 1 2 d S T P
O1A O 0.47275(5) 0.77725(5) 0.44293(7) 0.0985(19) Uani 1 2 d S T P
O2A O 0.48236(8) 0.76764(8) 0.48236(8) 0.112(4) Uani 1 6 d S T P
O1B O 0.39030(7) 0.85970(7) 0.35970(7) 0.097(3) Uani 1 6 d S T P

loop_
_atom_site_aniso_label
_atom_site_aniso_U_11
_atom_site_aniso_U_22
_atom_site_aniso_U_33
_atom_site_aniso_U_23
_atom_site_aniso_U_13
_atom_site_aniso_U_12
Sn6 0.1031(4) 0.1091(6) 0.1031(4) -0.0015(3) 0.0051(5) -0.0015(3)
Sn5A 0.1058(6) 0.1102(4) 0.1102(4) 0.0024(5) 0.0042(3) -0.0042(3)
Sn2 0.0984(4) 0.1207(4) 0.1177(4) -0.0085(4) 0.0028(3) -0.0017(3)
Sn7 0.1117(4) 0.1199(4) 0.1108(4) -0.0186(4) 0.0029(3) 0.0036(4)
Sn2A 0.1104(4) 0.1104(4) 0.1201(7) -0.0036(4) 0.0036(4) 0.0024(5)
Sn2B 0.1223(6) 0.1060(9) 0.1223(6) 0.000 -0.0035(7) 0.000
Sn5 0.1320(4) 0.1117(6) 0.1320(4) 0.0013(4) -0.0229(6) 0.0013(4)
Sn1A 0.1316(4) 0.1316(4) 0.1153(6) -0.0098(4) 0.0098(4) -0.0029(6)
Sn1B 0.1314(5) 0.1314(5) 0.1314(5) -0.0070(6) 0.0070(6) 0.0070(6)
Sn3 0.1248(5) 0.1616(5) 0.1101(4) 0.0006(4) 0.0191(4) -0.0168(4)
Sn3A 0.1355(5) 0.1355(5) 0.1355(5) 0.0100(6) -0.0100(6) 0.0100(6)
Sn1 0.1394(5) 0.1311(7) 0.1394(5) -0.0022(4) -0.0323(6) -0.0022(4)
Sn10 0.1662(5) 0.1123(7) 0.1662(5) -0.0101(4) -0.0358(7) -0.0101(4)
S6B 0.1116(16) 0.1116(16) 0.1116(16) 0.0021(18) -0.0021(18) 0.0021(18)
S5 0.1180(15) 0.111(2) 0.1180(15) -0.0105(13) 0.0130(19) -0.0105(13)
S16 0.1100(14) 0.120(2) 0.1100(14) -0.0107(13) 0.0006(18) -0.0107(13)
S7A 0.1266(17) 0.1211(16) 0.1025(15) -0.0097(13) -0.0065(13) -0.0093(14)
S5A 0.1248(14) 0.102(2) 0.1248(14) -0.0076(13) 0.0078(19) -0.0076(13)
S9 0.1374(18) 0.1190(16) 0.1142(16) 0.0140(13) -0.0024(14) 0.0028(14)
S15A 0.1084(16) 0.1084(16) 0.1084(16) 0.0165(17) -0.0165(17) 0.0165(17)
S2A 0.1166(14) 0.1166(14) 0.130(2) -0.0146(14) 0.0146(14) -0.0018(19)
S6 0.1088(16) 0.1362(18) 0.1322(17) -0.0266(14) 0.0092(14) 0.0170(14)
S3A 0.1355(15) 0.1355(15) 0.151(3) 0.0092(14) -0.0092(14) 0.027(2)
S10 0.1338(17) 0.158(2) 0.1026(16) -0.0175(14) 0.0191(14) 0.0082(15)
S3 0.1234(17) 0.160(2) 0.1326(18) -0.0025(16) 0.0276(15) -0.0265(15)
S2 0.1085(16) 0.1508(19) 0.1490(19) -0.0267(16) -0.0074(15) -0.0102(14)
S14 0.1284(18) 0.1378(19) 0.157(2) -0.0407(16) -0.0226(16) 0.0126(15)
S2B 0.1505(17) 0.127(3) 0.1505(17) -0.0127(16) -0.018(2) 0.0127(16)
S8 0.1646(19) 0.132(3) 0.1646(19) 0.0071(15) -0.056(2) 0.0071(15)
S13 0.200(2) 0.097(2) 0.200(2) 0.0070(15) -0.047(3) 0.0070(15)
S1A 0.249(3) 0.249(3) 0.099(3) -0.036(2) 0.036(2) -0.032(3)
S1B 0.187(3) 0.187(3) 0.187(3) -0.036(3) 0.036(3) 0.036(3)
S4A 0.1355(15) 0.1355(15) 0.151(3) 0.0092(14) -0.0092(14) 0.027(2)
S4 0.231(3) 0.305(4) 0.130(2) 0.043(2) 0.031(2) -0.107(3)
S1 0.254(3) 0.228(4) 0.254(3) -0.0153(19) -0.176(4) -0.0153(19)
S20 0.348(4) 0.099(3) 0.348(4) -0.034(2) -0.130(5) -0.034(2)
O2 0.093(3) 0.107(3) 0.084(3) -0.013(3) 0.017(3) -0.028(3)
O1 0.100(3) 0.106(5) 0.100(3) -0.021(3) -0.008(4) -0.021(3)
O4 0.113(3) 0.079(4) 0.113(3) -0.004(3) -0.007(4) -0.004(3)
O1A 0.094(3) 0.094(3) 0.107(5) 0.000(3) 0.000(3) -0.018(4)
O2A 0.112(4) 0.112(4) 0.112(4) -0.017(5) 0.017(5) -0.017(5)
O1B 0.097(3) 0.097(3) 0.097(3) -0.002(4) 0.002(4) 0.002(4)

loop_
_atom_type_symbol
_atom_type_description
_atom_type_scat_dispersion_real
_atom_type_scat_dispersion_imag
_atom_type_scat_source
O O 0.0492 0.0322 'International Tables Vol C Tables 4.2.6.8 and 6.1.1.4'
S S 0.3331 0.5567 'International Tables Vol C Tables 4.2.6.8 and 6.1.1.4'
Sn Sn 0.0259 5.4591 'International Tables Vol C Tables 4.2.6.8 and 6.1.1.4'

loop_
_geom_angle_atom_site_label_1
_geom_angle_atom_site_label_2
_geom_angle_atom_site_label_3
_geom_angle
_geom_angle_site_symmetry_1
_geom_angle_site_symmetry_3
S16 Sn6 S5 146.35(9) . .
S9 Sn6 S5 101.22(6) 120 .
S9 Sn6 S5 101.22(6) . .
S9 Sn6 S16 101.39(6) 120 .
S9 Sn6 S16 101.39(6) . .
S9 Sn6 S9 94.76(10) . 120
O2 Sn6 S5 78.19(11) . .
O2 Sn6 S5 78.19(11) 120 .
O2 Sn6 S16 78.60(11) 120 .
O2 Sn6 S16 78.61(11) . .
O2 Sn6 S9 86.64(11) 120 120
O2 Sn6 S9 178.58(12) . 120
O2 Sn6 S9 86.63(11) . .
O2 Sn6 S9 178.57(12) 120 .
O2 Sn6 O2 92.0(2) 120 .
S7A Sn5A S7A 96.30(9) 60_564 133_765
S7A Sn5A S5A 100.99(6) 60_564 60_564
S7A Sn5A S5A 100.99(6) 133_765 60_564
S7A Sn5A S15A 101.17(7) 60_564 .
S7A Sn5A S15A 101.17(7) 133_765 .
S15A Sn5A S5A 146.52(10) . 60_564
O1A Sn5A S7A 84.70(15) 60_564 60_564
O1A Sn5A S7A 178.86(16) 60_564 133_765
O1A Sn5A S7A 84.71(15) . 133_765
O1A Sn5A S7A 178.85(16) . 60_564
O1A Sn5A S5A 78.25(14) . 60_564
O1A Sn5A S5A 78.25(14) 60_564 60_564
O1A Sn5A S15A 79.16(14) 60_564 .
O1A Sn5A S15A 79.15(14) . .
O1A Sn5A O1A 94.3(3) 60_564 .
S6 Sn2 S5 146.21(7) . .
S3 Sn2 S5 100.64(7) . .
S3 Sn2 S6 101.78(7) . .
S3 Sn2 S2 95.04(7) . .
S2 Sn2 S5 101.27(8) . .
S2 Sn2 S6 101.58(7) . .
O2 Sn2 S5 78.22(12) . .
O2 Sn2 S6 78.42(11) . .
O2 Sn2 S3 86.17(11) . .
O2 Sn2 S2 178.76(12) . .
O2 Sn2 O1 92.61(17) . .
O1 Sn2 S5 78.20(14) . .
O1 Sn2 S6 78.85(14) . .
O1 Sn2 S3 178.48(16) . .
O1 Sn2 S2 86.17(15) . .
S16 Sn7 S6 145.67(7) . .
S10 Sn7 S16 100.50(6) . .
S10 Sn7 S6 101.70(7) . .
S14 Sn7 S16 101.18(8) . .
S14 Sn7 S6 102.41(7) . .
S14 Sn7 S10 95.40(7) . .
O2 Sn7 S16 77.86(12) . .
O2 Sn7 S6 77.92(12) . .
O2 Sn7 S10 86.05(11) . .
O2 Sn7 S14 178.40(12) . .
O2 Sn7 O4 93.62(17) . .
O4 Sn7 S16 78.28(14) . .
O4 Sn7 S6 79.36(14) . .
O4 Sn7 S10 178.78(15) . .
O4 Sn7 S14 84.92(15) . .
S5A Sn2A S5A 146.48(10) 60_564 .
S2A Sn2A S5A 100.99(5) . .
S2A Sn2A S5A 101.00(5) . 60_564
S3A Sn2A S5A 101.33(6) . .
S3A Sn2A S5A 101.33(6) . 60_564
S3A Sn2A S2A 95.64(10) . .
O1A Sn2A S5A 78.67(7) . .
O1A Sn2A S5A 78.67(7) . 60_564
O1A Sn2A S2A 84.37(17) . .
O1A Sn2A S3A 179.99(17) . .
O1A Sn2A O2A 94.2(3) . .
O2A Sn2A S5A 78.69(7) . 60_564
O2A Sn2A S5A 78.69(7) . .
O2A Sn2A S2A 178.6(3) . .
O2A Sn2A S3A 85.8(3) . .
S6B Sn2B S6B 145.85(16) . 75_545
S2B Sn2B S6B 101.50(5) 75_545 .
S2B Sn2B S6B 101.50(6) 75_545 75_545
S2B Sn2B S6B 101.50(5) . 75_545
S2B Sn2B S6B 101.50(5) . .
S2B Sn2B S2B 94.47(15) 75_545 .
O1B Sn2B S6B 78.82(8) . .
O1B Sn2B S6B 78.83(8) . 75_545
O1B Sn2B S6B 78.82(8) 75_545 .
O1B Sn2B S6B 78.83(8) 75_545 75_545
O1B Sn2B S2B 84.1(3) . .
O1B Sn2B S2B 178.5(3) 75_545 .
O1B Sn2B S2B 84.1(3) 75_545 75_545
O1B Sn2B S2B 178.5(3) . 75_545
O1B Sn2B O1B 97.4(5) 75_545 .
S6 Sn5 S6 145.56(9) 120 .
S8 Sn5 S6 101.24(5) . .
S8 Sn5 S6 101.24(5) . 120
S8 Sn5 S13 96.02(11) . .
S13 Sn5 S6 101.61(5) . .
S13 Sn5 S6 101.61(5) . 120
O1 Sn5 S6 78.04(6) . 120
O1 Sn5 S6 78.04(6) . .
O1 Sn5 S8 85.60(16) . .
O1 Sn5 S13 178.38(18) . .
O1 Sn5 O4 93.7(2) . .
O4 Sn5 S6 78.62(6) . 120
O4 Sn5 S6 78.62(6) . .
O4 Sn5 S8 179.35(17) . .
O4 Sn5 S13 84.63(16) . .
S7A Sn1A S7A 116.83(10) 133_765 .
S7A Sn1A S1A 100.43(7) 133_765 .
S7A Sn1A S1A 100.42(7) . .
S7A Sn1A O1A 79.88(8) . .
S7A Sn1A O1A 79.87(8) 133_765 .
S2A Sn1A S7A 116.85(5) . 133_765
S2A Sn1A S7A 116.85(5) . .
S2A Sn1A S1A 100.22(12) . .
S2A Sn1A O1A 79.18(15) . .
O1A Sn1A S1A 179.4(2) . .
S2B Sn1B S2B 116.62(5) . 7_564
S2B Sn1B S2B 116.62(5) 7_564 10_655
S2B Sn1B S2B 116.62(5) . 10_655
S2B Sn1B S1B 100.73(8) 10_655 .
S2B Sn1B S1B 100.73(8) 7_564 .
S2B Sn1B S1B 100.73(8) . .
O1B Sn1B S2B 79.27(8) . 10_655
O1B Sn1B S2B 79.27(8) . .
O1B Sn1B S2B 79.27(8) . 7_564
O1B Sn1B S1B 180.0(3) . .
S9 Sn3 S10 116.80(7) . .
S9 Sn3 S3 116.56(7) . .
S9 Sn3 S4 98.93(9) . .
S9 Sn3 O2 80.12(10) . .
S10 Sn3 S3 117.01(7) . .
S10 Sn3 S4 100.47(9) . .
S10 Sn3 O2 79.46(10) . .
S3 Sn3 S4 101.92(8) . .
S3 Sn3 O2 79.09(10) . .
S4 Sn3 O2 178.86(12) . .
S3A Sn3A S3A 116.60(5) 60_564 78_456
S3A Sn3A S3A 116.60(5) 60_564 .
S3A Sn3A S3A 116.60(5) 78_456 .
S3A Sn3A S4A 100.75(7) 60_564 .
S3A Sn3A S4A 100.75(7) 78_456 .
S3A Sn3A S4A 100.75(7) . .
S3A Sn3A O2A 79.25(7) 60_564 .
S3A Sn3A O2A 79.25(7) . .
S3A Sn3A O2A 79.25(7) 78_456 .
O2A Sn3A S4A 180.0(4) . .
S2 Sn1 S2 116.52(10) 120 .
S2 Sn1 S1 100.34(7) . .
S2 Sn1 S1 100.34(7) 120 .
S2 Sn1 O1 79.51(8) . .
S2 Sn1 O1 79.51(8) 120 .
S8 Sn1 S2 116.83(6) . 120
S8 Sn1 S2 116.83(6) . .
S8 Sn1 S1 100.96(12) . .
S8 Sn1 O1 79.35(15) . .
S1 Sn1 O1 179.69(18) . .
S14 Sn10 S14 116.25(10) . 120
S14 Sn10 S13 117.07(6) . .
S14 Sn10 S13 117.07(6) 120 .
S14 Sn10 S20 99.92(7) 120 .
S14 Sn10 S20 99.91(7) . .
S13 Sn10 S20 101.46(13) . .
O4 Sn10 S14 79.60(8) . .
O4 Sn10 S14 79.59(8) . 120
O4 Sn10 S13 79.50(15) . .
O4 Sn10 S20 179.04(19) . .
Sn2B S6B Sn2B 86.56(12) 10_655 78_456
Sn2B S6B Sn2B 86.57(12) 10_655 .
Sn2B S6B Sn2B 86.57(12) 78_456 .
Sn6 S5 Sn2 86.54(7) . .
Sn6 S5 Sn2 86.53(7) . 120
Sn2 S5 Sn2 86.44(8) . 120
Sn6 S16 Sn7 86.68(7) . .
Sn6 S16 Sn7 86.67(7) . 120
Sn7 S16 Sn7 86.17(8) . 120
Sn1A S7A Sn5A 93.77(6) . 78_456
Sn5A S5A Sn2A 86.08(7) 78_456 .
Sn5A S5A Sn2A 86.08(7) 78_456 78_456
Sn2A S5A Sn2A 86.00(8) . 78_456
Sn3 S9 Sn6 93.20(7) . .
Sn5A S15A Sn5A 86.19(11) . 78_456
Sn5A S15A Sn5A 86.19(11) 60_564 78_456
Sn5A S15A Sn5A 86.19(11) . 60_564
Sn1A S2A Sn2A 93.94(10) . .
Sn2 S6 Sn7 86.55(6) . .
Sn2 S6 Sn5 86.54(6) . .
Sn5 S6 Sn7 86.33(6) . .
Sn3A S3A Sn2A 93.33(11) . .
Sn3 S10 Sn7 93.47(7) . .
Sn3 S3 Sn2 93.69(7) . .
Sn1 S2 Sn2 92.97(7) . .
Sn10 S14 Sn7 93.00(7) . .
Sn1B S2B Sn2B 93.23(11) . .
Sn1 S8 Sn5 94.03(10) . .
Sn10 S13 Sn5 93.78(11) . .
Sn6 O2 Sn3 100.05(15) . .
Sn2 O2 Sn6 116.69(17) . .
Sn2 O2 Sn7 116.73(19) . .
Sn2 O2 Sn3 101.05(14) . .
Sn7 O2 Sn6 116.47(17) . .
Sn7 O2 Sn3 101.02(14) . .
Sn2 O1 Sn2 116.7(3) 120 .
Sn2 O1 Sn5 116.11(14) . .
Sn2 O1 Sn5 116.10(14) 120 .
Sn2 O1 Sn1 101.36(15) 120 .
Sn2 O1 Sn1 101.35(15) . .
Sn5 O1 Sn1 101.0(2) . .
Sn7 O4 Sn7 116.6(3) . 120
Sn7 O4 Sn5 115.06(15) . .
Sn7 O4 Sn5 115.05(15) 120 .
Sn7 O4 Sn10 102.47(16) . .
Sn7 O4 Sn10 102.48(16) 120 .
Sn5 O4 Sn10 102.1(2) . .
Sn5A O1A Sn5A 114.9(3) 78_456 .
Sn5A O1A Sn1A 101.64(16) . .
Sn5A O1A Sn1A 101.64(16) 78_456 .
Sn2A O1A Sn5A 116.30(15) . 78_456
Sn2A O1A Sn5A 116.31(15) . .
Sn2A O1A Sn1A 102.5(2) . .
Sn2A O2A Sn2A 116.05(18) 60_564 78_456
Sn2A O2A Sn2A 116.05(18) . 60_564
Sn2A O2A Sn2A 116.05(18) . 78_456
Sn2A O2A Sn3A 101.6(3) 78_456 .
Sn2A O2A Sn3A 101.6(3) . .
Sn2A O2A Sn3A 101.6(3) 60_564 .
Sn2B O1B Sn2B 114.77(18) 10_655 29_554
Sn2B O1B Sn2B 114.77(18) 10_655 .
Sn2B O1B Sn2B 114.77(18) 29_554 .
Sn2B O1B Sn1B 103.4(2) 10_655 .
Sn2B O1B Sn1B 103.4(2) . .
Sn2B O1B Sn1B 103.4(2) 29_554 .

loop_
_geom_bond_atom_site_label_1
_geom_bond_atom_site_label_2
_geom_bond_distance
_geom_bond_site_symmetry_2
Sn6 S5 2.604(3) .
Sn6 S16 2.581(3) .
Sn6 S9 2.4520(19) .
Sn6 S9 2.4521(19) 120
Sn6 O2 2.096(4) .
Sn6 O2 2.096(4) 120
Sn5A S7A 2.4604(18) 133_765
Sn5A S7A 2.4604(18) 60_564
Sn5A S5A 2.613(3) 60_564
Sn5A S15A 2.612(3) .
Sn5A O1A 2.118(3) 60_564
Sn5A O1A 2.117(3) .
Sn2 S5 2.602(2) .
Sn2 S6 2.593(2) .
Sn2 S3 2.444(2) .
Sn2 S2 2.454(2) .
Sn2 O2 2.097(4) .
Sn2 O1 2.094(3) .
Sn7 S16 2.613(2) .
Sn7 S6 2.615(2) .
Sn7 S10 2.459(2) .
Sn7 S14 2.455(2) .
Sn7 O2 2.097(4) .
Sn7 O4 2.098(3) .
Sn2A S5A 2.618(2) .
Sn2A S5A 2.618(2) 60_564
Sn2A S2A 2.461(3) .
Sn2A S3A 2.439(3) .
Sn2A O1A 2.086(5) .
Sn2A O2A 2.105(2) .
Sn2B S6B 2.604(3) .
Sn2B S6B 2.604(3) 75_545
Sn2B S2B 2.433(3) 75_545
Sn2B S2B 2.433(3) .
Sn2B O1B 2.120(2) .
Sn2B O1B 2.120(2) 75_545
Sn5 S6 2.614(2) 120
Sn5 S6 2.615(2) .
Sn5 S8 2.438(3) .
Sn5 S13 2.440(3) .
Sn5 O1 2.113(5) .
Sn5 O4 2.142(5) .
Sn1A S7A 2.3833(19) 133_765
Sn1A S7A 2.3833(19) .
Sn1A S2A 2.373(3) .
Sn1A S1A 2.455(3) .
Sn1A O1A 2.437(5) .
Sn1B S2B 2.422(3) 10_655
Sn1B S2B 2.422(3) 7_564
Sn1B S2B 2.422(3) .
Sn1B S1B 2.454(6) .
Sn1B O1B 2.370(9) .
Sn3 S9 2.384(2) .
Sn3 S10 2.401(2) .
Sn3 S3 2.409(2) .
Sn3 S4 2.462(2) .
Sn3 O2 2.479(4) .
Sn3A S3A 2.419(3) 78_456
Sn3A S3A 2.419(3) .
Sn3A S3A 2.419(3) 60_564
Sn3A S4A 2.467(5) .
Sn3A O2A 2.446(10) .
Sn1 S2 2.414(2) 120
Sn1 S2 2.415(2) .
Sn1 S8 2.396(3) .
Sn1 S1 2.428(3) .
Sn1 O1 2.460(5) .
Sn10 S14 2.404(2) .
Sn10 S14 2.404(2) 120
Sn10 S13 2.421(3) .
Sn10 S20 2.447(3) .
Sn10 O4 2.416(5) .

loop_
_smtbx_masks_void_nr
_smtbx_masks_void_average_x
_smtbx_masks_void_average_y
_smtbx_masks_void_average_z
_smtbx_masks_void_volume
_smtbx_masks_void_count_electrons
1 -0.105 -0.982 -0.801 301247.1 55745.7
